data_4515650
loop_
_publ_author_name
'Liu, Ruzhang'
'Ge, Hua'
'Chen, Kuanwei'
'Xue, Huaiguo'

_publ_section_title
;
 Selectivity in Olefin-Intervened Macrocyclic Ring-Closing Metathesis
;
_journal_issue 6
_journal_name_full 'ACS Catalysis'
_journal_page_first 5574
_journal_paper_doi 10.1021/acscatal.8b01084
_journal_volume 8
_journal_year 2018
_chemical_formula_moiety '4(C13 H17 N O2 S)'
_chemical_formula_sum 'C13 H17 N O2 S'
_chemical_formula_weight 251.34
_space_group_crystal_system monoclinic
_space_group_IT_number 14
_space_group_name_Hall '-P 2yn'
_space_group_name_H-M_alt 'P 1 21/n 1'
_atom_sites_solution_hydrogens geom
_atom_sites_solution_primary direct
_audit_creation_date 2018-03-05
_audit_creation_method
;
Olex2 1.2-beta
(compiled 2017.03.28 svn.r3405 for OlexSys, GUI svn.r5361)
;
_cell_angle_alpha 90
_cell_angle_beta 98.263(9)
_cell_angle_gamma 90
_cell_formula_units_Z 4
_cell_length_a 7.851(2)
_cell_length_b 10.524(3)
_cell_length_c 15.813(4)
_cell_measurement_reflns_used 2976
_cell_measurement_temperature 296(2)
_cell_measurement_theta_max 23.442
_cell_measurement_theta_min 2.332
_cell_volume 1293.0(6)
_computing_cell_refinement 'SAINT v8.37A (Bruker, 2015)'
_computing_data_reduction 'SAINT v8.37A (Bruker, 2015)'
_computing_molecular_graphics 'Olex2 (Dolomanov et al., 2009)'
_computing_publication_material 'Olex2 (Dolomanov et al., 2009)'
_computing_structure_refinement 'ShelXL (Sheldrick, 2015)'
_computing_structure_solution 'ShelXS (Sheldrick, 2008)'
_diffrn_ambient_temperature 296.15
_diffrn_measured_fraction_theta_full 0.994
_diffrn_measured_fraction_theta_max 0.989
_diffrn_measurement_device_type 'CCD area detector'
_diffrn_radiation_type MoK\a
_diffrn_radiation_wavelength 0.71073
_diffrn_reflns_av_R_equivalents 0.0727
_diffrn_reflns_av_unetI/netI 0.0904
_diffrn_reflns_Laue_measured_fraction_full 0.994
_diffrn_reflns_Laue_measured_fraction_max 0.989
_diffrn_reflns_limit_h_max 10
_diffrn_reflns_limit_h_min -10
_diffrn_reflns_limit_k_max 13
_diffrn_reflns_limit_k_min -13
_diffrn_reflns_limit_l_max 20
_diffrn_reflns_limit_l_min -17
_diffrn_reflns_number 12977
_diffrn_reflns_point_group_measured_fraction_full 0.994
_diffrn_reflns_point_group_measured_fraction_max 0.989
_diffrn_reflns_theta_full 25.242
_diffrn_reflns_theta_max 27.651
_diffrn_reflns_theta_min 2.332
_exptl_absorpt_coefficient_mu 0.240
_exptl_absorpt_correction_T_max 0.7456
_exptl_absorpt_correction_T_min 0.5503
_exptl_absorpt_correction_type multi-scan
_exptl_absorpt_process_details
;
SADABS-2016/2 (Bruker,2016/2) was used for absorption correction.
wR2(int) was 0.1559 before and 0.0627 after correction.
The Ratio of minimum to maximum transmission is 0.7381.
The \l/2 correction factor is Not present.
;
_exptl_crystal_colour white
_exptl_crystal_density_diffrn 1.291
_exptl_crystal_description block
_exptl_crystal_F_000 536
_exptl_crystal_size_max 0.3
_exptl_crystal_size_mid 0.3
_exptl_crystal_size_min 0.2
_refine_diff_density_max 0.282
_refine_diff_density_min -0.246
_refine_diff_density_rms 0.045
_refine_ls_extinction_method none
_refine_ls_goodness_of_fit_ref 1.024
_refine_ls_hydrogen_treatment constr
_refine_ls_matrix_type full
_refine_ls_number_parameters 155
_refine_ls_number_reflns 2983
_refine_ls_number_restraints 0
_refine_ls_restrained_S_all 1.024
_refine_ls_R_factor_all 0.1565
_refine_ls_R_factor_gt 0.0594
_refine_ls_shift/su_max 0.001
_refine_ls_shift/su_mean 0.000
_refine_ls_structure_factor_coef Fsqd
_refine_ls_weighting_details 'w=1/[\s^2^(Fo^2^)+(0.0619P)^2^+0.2485P] where P=(Fo^2^+2Fc^2^)/3'
_refine_ls_weighting_scheme calc
_refine_ls_wR_factor_gt 0.1213
_refine_ls_wR_factor_ref 0.1481
_reflns_Friedel_coverage 0.000
_reflns_number_gt 1508
_reflns_number_total 3015
_reflns_threshold_expression 'I > 2\s(I)'
_cod_data_source_file cs8b01084_si_002.cif
_cod_data_source_block 21
_cod_database_code 4515650
_shelx_shelxl_version_number 2014/7
_shelx_space_group_comment
;
The symmetry employed for this shelxl refinement is uniquely defined
by the following loop, which should always be used as a source of
symmetry information in preference to the above space-group names.
They are only intended as comments.
;
_olex2_refinement_description
;
1. Fixed Uiso
 At 1.2 times of:
  All C(H) groups, All C(H,H) groups
 At 1.5 times of:
  All C(H,H,H) groups
2.a Secondary CH2 refined with riding coordinates:
 C3(H3A,H3B), C6(H6A,H6B), C1(H1A,H1B), C2(H2A,H2B)
2.b Aromatic/amide H refined with riding coordinates:
 C12(H12), C8(H8), C9(H9), C11(H11), C5(H5), C4(H4)
2.c Idealised Me refined as rotating group:
 C13(H13A,H13B,H13C)
;
_olex2_submission_special_instructions 'No special instructions were received'

loop_
_space_group_symop_operation_xyz
'x, y, z'
'-x+1/2, y+1/2, -z+1/2'
'-x, -y, -z'
'x-1/2, -y-1/2, z-1/2'

loop_
_atom_site_label
_atom_site_type_symbol
_atom_site_fract_x
_atom_site_fract_y
_atom_site_fract_z
_atom_site_U_iso_or_equiv
_atom_site_adp_type
_atom_site_occupancy
_atom_site_site_symmetry_order
_atom_site_calc_flag
_atom_site_refinement_flags_posn
S1 S 0.11703(9) 0.35288(7) 0.80245(4) 0.0535(3) Uani 1 1 d .
N1 N -0.0139(2) 0.46361(19) 0.82275(13) 0.0477(6) Uani 1 1 d .
C7 C 0.1485(3) 0.3690(2) 0.69549(17) 0.0448(6) Uani 1 1 d .
O1 O 0.0306(3) 0.23465(17) 0.81102(13) 0.0752(6) Uani 1 1 d .
O2 O 0.2769(2) 0.3775(2) 0.85438(12) 0.0773(7) Uani 1 1 d .
C12 C 0.2561(3) 0.4627(2) 0.67119(18) 0.0529(7) Uani 1 1 d .
H12 H 0.3161 0.5155 0.7123 0.064 Uiso 1 1 calc R
C8 C 0.0631(3) 0.2902(3) 0.63316(18) 0.0533(7) Uani 1 1 d .
H8 H -0.0091 0.2267 0.6484 0.064 Uiso 1 1 calc R
C10 C 0.1891(4) 0.3987(3) 0.52388(18) 0.0569(8) Uani 1 1 d .
C9 C 0.0844(4) 0.3054(3) 0.54876(19) 0.0604(8) Uani 1 1 d .
H9 H 0.0266 0.2513 0.5078 0.073 Uiso 1 1 calc R
C11 C 0.2741(4) 0.4776(3) 0.5866(2) 0.0592(8) Uani 1 1 d .
H11 H 0.3446 0.5419 0.5711 0.071 Uiso 1 1 calc R
C3 C -0.1316(4) 0.6377(3) 0.9447(2) 0.0708(9) Uani 1 1 d .
H3A H -0.0353 0.6049 0.9839 0.085 Uiso 1 1 calc R
H3B H -0.1769 0.7103 0.9721 0.085 Uiso 1 1 calc R
C6 C -0.1986(3) 0.4470(3) 0.79446(18) 0.0626(8) Uani 1 1 d .
H6A H -0.2192 0.3627 0.7703 0.075 Uiso 1 1 calc R
H6B H -0.2369 0.5085 0.7501 0.075 Uiso 1 1 calc R
C5 C -0.3005(4) 0.4636(3) 0.8672(2) 0.0710(9) Uani 1 1 d .
H5 H -0.3994 0.4145 0.8654 0.085 Uiso 1 1 calc R
C1 C 0.0497(4) 0.5948(3) 0.8274(2) 0.0661(8) Uani 1 1 d .
H1A H 0.0593 0.6245 0.7702 0.079 Uiso 1 1 calc R
H1B H 0.1638 0.5967 0.8605 0.079 Uiso 1 1 calc R
C4 C -0.2650(4) 0.5400(3) 0.9328(2) 0.0674(9) Uani 1 1 d .
H4 H -0.3319 0.5310 0.9764 0.081 Uiso 1 1 calc R
C2 C -0.0659(4) 0.6828(3) 0.8675(2) 0.0762(10) Uani 1 1 d .
H2A H -0.0037 0.7614 0.8816 0.091 Uiso 1 1 calc R
H2B H -0.1638 0.7029 0.8249 0.091 Uiso 1 1 calc R
C13 C 0.2125(4) 0.4144(3) 0.43149(19) 0.0825(10) Uani 1 1 d .
H13A H 0.3032 0.3594 0.4189 0.124 Uiso 1 1 calc GR
H13B H 0.2419 0.5010 0.4212 0.124 Uiso 1 1 calc GR
H13C H 0.1074 0.3926 0.3956 0.124 Uiso 1 1 calc GR

loop_
_atom_site_aniso_label
_atom_site_aniso_U_11
_atom_site_aniso_U_22
_atom_site_aniso_U_33
_atom_site_aniso_U_23
_atom_site_aniso_U_13
_atom_site_aniso_U_12
S1 0.0502(5) 0.0546(5) 0.0571(5) 0.0049(4) 0.0126(3) 0.0052(3)
N1 0.0374(12) 0.0462(13) 0.0613(14) -0.0094(11) 0.0133(10) -0.0070(10)
C7 0.0409(14) 0.0386(15) 0.0563(16) 0.0006(12) 0.0121(12) 0.0048(12)
O1 0.0988(16) 0.0452(12) 0.0883(16) 0.0142(11) 0.0359(12) -0.0033(11)
O2 0.0500(12) 0.1178(19) 0.0624(13) 0.0028(12) 0.0024(10) 0.0107(11)
C12 0.0490(16) 0.0492(17) 0.0629(19) -0.0053(14) 0.0155(13) -0.0065(13)
C8 0.0496(17) 0.0465(17) 0.066(2) -0.0036(15) 0.0166(14) -0.0022(13)
C10 0.0560(18) 0.0570(18) 0.0606(19) 0.0042(15) 0.0180(14) 0.0175(15)
C9 0.0601(19) 0.0581(19) 0.064(2) -0.0137(15) 0.0105(15) 0.0034(15)
C11 0.0586(18) 0.0490(18) 0.076(2) 0.0062(16) 0.0287(15) 0.0008(14)
C3 0.084(2) 0.061(2) 0.067(2) -0.0049(16) 0.0092(18) 0.0200(19)
C6 0.0487(18) 0.070(2) 0.0666(19) -0.0054(15) 0.0005(14) -0.0059(15)
C5 0.0437(18) 0.057(2) 0.115(3) 0.011(2) 0.0227(18) 0.0020(14)
C1 0.068(2) 0.0530(19) 0.081(2) -0.0073(16) 0.0243(16) -0.0122(16)
C4 0.068(2) 0.071(2) 0.068(2) 0.0184(18) 0.0254(16) 0.0228(18)
C2 0.074(2) 0.0493(19) 0.105(3) -0.0092(18) 0.014(2) -0.0076(16)
C13 0.092(2) 0.094(3) 0.066(2) 0.0055(18) 0.0285(18) 0.021(2)

loop_
_atom_type_symbol
_atom_type_description
_atom_type_scat_dispersion_real
_atom_type_scat_dispersion_imag
_atom_type_scat_source
C C 0.0033 0.0016 'International Tables Vol C Tables 4.2.6.8 and 6.1.1.4'
N N 0.0061 0.0033 'International Tables Vol C Tables 4.2.6.8 and 6.1.1.4'
O O 0.0106 0.0060 'International Tables Vol C Tables 4.2.6.8 and 6.1.1.4'
S S 0.1246 0.1234 'International Tables Vol C Tables 4.2.6.8 and 6.1.1.4'
H H 0.0000 0.0000 'International Tables Vol C Tables 4.2.6.8 and 6.1.1.4'

loop_
_geom_angle_atom_site_label_1
_geom_angle_atom_site_label_2
_geom_angle_atom_site_label_3
_geom_angle
N1 S1 C7 107.70(11)
O1 S1 N1 106.51(12)
O1 S1 C7 108.03(13)
O2 S1 N1 106.73(12)
O2 S1 C7 107.73(12)
O2 S1 O1 119.62(13)
C6 N1 S1 118.88(17)
C6 N1 C1 116.3(2)
C1 N1 S1 117.86(17)
C12 C7 S1 120.8(2)
C8 C7 S1 120.5(2)
C8 C7 C12 118.7(3)
C7 C12 H12 119.9
C11 C12 C7 120.2(3)
C11 C12 H12 119.9
C7 C8 H8 119.8
C9 C8 C7 120.4(3)
C9 C8 H8 119.8
C9 C10 C11 117.9(3)
C9 C10 C13 121.1(3)
C11 C10 C13 121.0(3)
C8 C9 H9 119.3
C10 C9 C8 121.4(3)
C10 C9 H9 119.3
C12 C11 C10 121.4(3)
C12 C11 H11 119.3
C10 C11 H11 119.3
H3A C3 H3B 107.3
C4 C3 H3A 108.1
C4 C3 H3B 108.1
C4 C3 C2 116.8(3)
C2 C3 H3A 108.1
C2 C3 H3B 108.1
N1 C6 H6A 109.3
N1 C6 H6B 109.3
N1 C6 C5 111.4(2)
H6A C6 H6B 108.0
C5 C6 H6A 109.3
C5 C6 H6B 109.3
C6 C5 H5 116.5
C4 C5 C6 127.0(3)
C4 C5 H5 116.5
N1 C1 H1A 109.1
N1 C1 H1B 109.1
N1 C1 C2 112.4(2)
H1A C1 H1B 107.9
C2 C1 H1A 109.1
C2 C1 H1B 109.1
C3 C4 H4 116.5
C5 C4 C3 127.0(3)
C5 C4 H4 116.5
C3 C2 C1 117.2(3)
C3 C2 H2A 108.0
C3 C2 H2B 108.0
C1 C2 H2A 108.0
C1 C2 H2B 108.0
H2A C2 H2B 107.2
C10 C13 H13A 109.5
C10 C13 H13B 109.5
C10 C13 H13C 109.5
H13A C13 H13B 109.5
H13A C13 H13C 109.5
H13B C13 H13C 109.5

loop_
_geom_bond_atom_site_label_1
_geom_bond_atom_site_label_2
_geom_bond_distance
S1 N1 1.616(2)
S1 C7 1.752(3)
S1 O1 1.433(2)
S1 O2 1.421(2)
N1 C6 1.466(3)
N1 C1 1.466(3)
C7 C12 1.388(3)
C7 C8 1.385(4)
C12 H12 0.9300
C12 C11 1.373(4)
C8 H8 0.9300
C8 C9 1.378(4)
C10 C9 1.374(4)
C10 C11 1.389(4)
C10 C13 1.507(4)
C9 H9 0.9300
C11 H11 0.9300
C3 H3A 0.9700
C3 H3B 0.9700
C3 C4 1.460(4)
C3 C2 1.471(4)
C6 H6A 0.9700
C6 H6B 0.9700
C6 C5 1.503(4)
C5 H5 0.9300
C5 C4 1.310(4)
C1 H1A 0.9700
C1 H1B 0.9700
C1 C2 1.499(4)
C4 H4 0.9300
C2 H2A 0.9700
C2 H2B 0.9700
C13 H13A 0.9600
C13 H13B 0.9600
C13 H13C 0.9600

loop_
_geom_torsion_atom_site_label_1
_geom_torsion_atom_site_label_2
_geom_torsion_atom_site_label_3
_geom_torsion_atom_site_label_4
_geom_torsion
S1 N1 C6 C5 126.4(2)
S1 N1 C1 C2 -165.7(2)
S1 C7 C12 C11 -177.29(19)
S1 C7 C8 C9 178.2(2)
N1 S1 C7 C12 77.1(2)
N1 S1 C7 C8 -101.3(2)
N1 C6 C5 C4 33.1(4)
N1 C1 C2 C3 43.8(4)
C7 S1 N1 C6 79.0(2)
C7 S1 N1 C1 -70.7(2)
C7 C12 C11 C10 -1.4(4)
C7 C8 C9 C10 -0.4(4)
O1 S1 N1 C6 -36.7(2)
O1 S1 N1 C1 173.6(2)
O1 S1 C7 C12 -168.3(2)
O1 S1 C7 C8 13.3(2)
O2 S1 N1 C6 -165.54(19)
O2 S1 N1 C1 44.8(2)
O2 S1 C7 C12 -37.7(2)
O2 S1 C7 C8 143.9(2)
C12 C7 C8 C9 -0.3(4)
C8 C7 C12 C11 1.1(4)
C9 C10 C11 C12 0.6(4)
C11 C10 C9 C8 0.3(4)
C6 N1 C1 C2 43.8(3)
C6 C5 C4 C3 8.6(5)
C1 N1 C6 C5 -83.5(3)
C4 C3 C2 C1 -73.2(4)
C2 C3 C4 C5 20.0(5)
C13 C10 C9 C8 179.7(2)
C13 C10 C11 C12 -178.8(3)
